data_4502336
loop_
_publ_author_name
'Cheney, Miranda L.'
'Shan, Ning'
'Healey, Elisabeth R.'
'Hanna, Mazen'
'Wojtas, Lukasz'
'Zaworotko, Michael J.'
'Sava, Vasyl'
'Song, Shijie'
'Sanchez-Ramos, Juan R.'

_publ_section_title
;
 Effects of Crystal Form on Solubility and Pharmacokinetics: A Crystal
 Engineering Case Study of Lamotrigine
;
_journal_issue 1
_journal_name_full 'Crystal Growth &amp; Design'
_journal_page_first 394
_journal_paper_doi 10.1021/cg901010v
_journal_volume 10
_journal_year 2010
_chemical_formula_sum 'C22 H20 Cl4 N10 O5'
_chemical_formula_weight 646.28
_chemical_name_common 7
_chemical_name_systematic
; 
 Lamotrigine malate
;
_space_group_IT_number 4
_symmetry_cell_setting monoclinic
_symmetry_space_group_name_Hall 'P 2yb'
_symmetry_space_group_name_H-M 'P 1 21 1'
_atom_sites_solution_hydrogens geom
_atom_sites_solution_primary direct
_atom_sites_solution_secondary difmap
_cell_angle_alpha 90.00
_cell_angle_beta 107.634(13)
_cell_angle_gamma 90.00
_cell_formula_units_Z 2
_cell_length_a 10.728(2)
_cell_length_b 10.2003(19)
_cell_length_c 12.721(2)
_cell_measurement_temperature 100(2)
_cell_volume 1326.6(4)
_computing_cell_refinement 'SAINT (Bruker, 2002)'
_computing_data_collection 'SMART (Bruker, 2002)'
_computing_data_reduction 'SAINT (Bruker, 2002)'
_computing_publication_material 'SHELXL-97 (Sheldrick, 1997)'
_computing_structure_refinement 'SHELXL-97 (Sheldrick, 1997)'
_computing_structure_solution 'SHELXS-97 (Sheldrick, 1990)'
_diffrn_ambient_temperature 100(2)
_diffrn_measured_fraction_theta_full 0.951
_diffrn_measured_fraction_theta_max 0.951
_diffrn_measurement_device_type 'BRUKER SMART APEXII CCD'
_diffrn_measurement_method 'omega scans'
_diffrn_radiation_monochromator graphite
_diffrn_radiation_source 'fine-focus sealed tube'
_diffrn_radiation_type CuK\a
_diffrn_radiation_wavelength 1.54178
_diffrn_reflns_av_R_equivalents 0.0426
_diffrn_reflns_av_sigmaI/netI 0.0515
_diffrn_reflns_limit_h_max 12
_diffrn_reflns_limit_h_min -12
_diffrn_reflns_limit_k_max 12
_diffrn_reflns_limit_k_min -11
_diffrn_reflns_limit_l_max 15
_diffrn_reflns_limit_l_min -14
_diffrn_reflns_number 9647
_diffrn_reflns_theta_full 67.37
_diffrn_reflns_theta_max 67.37
_diffrn_reflns_theta_min 3.65
_exptl_absorpt_coefficient_mu 4.553
_exptl_absorpt_correction_T_max 0.8043
_exptl_absorpt_correction_T_min 0.6588
_exptl_absorpt_correction_type multi-scan
_exptl_absorpt_process_details 'SADABS; (Sheldrick, 2003)'
_exptl_crystal_colour colourless
_exptl_crystal_density_diffrn 1.618
_exptl_crystal_density_method 'not measured'
_exptl_crystal_description plate
_exptl_crystal_F_000 660
_exptl_crystal_size_max 0.10
_exptl_crystal_size_mid 0.10
_exptl_crystal_size_min 0.05
_refine_diff_density_max 0.654
_refine_diff_density_min -0.314
_refine_diff_density_rms 0.080
_refine_ls_abs_structure_details 'Flack H D (1983), Acta Cryst. A39, 876-881'
_refine_ls_abs_structure_Flack 0.02(2)
_refine_ls_extinction_method none
_refine_ls_goodness_of_fit_ref 1.097
_refine_ls_hydrogen_treatment constr
_refine_ls_matrix_type full
_refine_ls_number_parameters 371
_refine_ls_number_reflns 3848
_refine_ls_number_restraints 1
_refine_ls_restrained_S_all 1.097
_refine_ls_R_factor_all 0.0505
_refine_ls_R_factor_gt 0.0461
_refine_ls_shift/su_max 0.000
_refine_ls_shift/su_mean 0.000
_refine_ls_structure_factor_coef Fsqd
_refine_ls_weighting_details 'calc w=1/[\s^2^(Fo^2^)+(0.0737P)^2^+0.4107P] where P=(Fo^2^+2Fc^2^)/3'
_refine_ls_weighting_scheme calc
_refine_ls_wR_factor_gt 0.1271
_refine_ls_wR_factor_ref 0.1299
_reflns_number_gt 3499
_reflns_number_total 3848
_reflns_threshold_expression >2sigma(I)
_cod_data_source_file cg901010v_si_004.cif
_cod_data_source_block 7_lact_1040d_0m
_cod_original_sg_symbol_H-M P21
_cod_database_code 4502336

loop_
_symmetry_equiv_pos_as_xyz
'x, y, z'
'-x, y+1/2, -z'

loop_
_atom_site_label
_atom_site_type_symbol
_atom_site_fract_x
_atom_site_fract_y
_atom_site_fract_z
_atom_site_U_iso_or_equiv
_atom_site_adp_type
_atom_site_occupancy
_atom_site_symmetry_multiplicity
_atom_site_calc_flag
_atom_site_refinement_flags
Cl1 Cl 0.85135(12) 0.37577(14) -0.37000(10) 0.0322(3) Uani 1 1 d .
Cl2 Cl 0.64020(12) 1.30499(13) 0.36301(10) 0.0314(3) Uani 1 1 d .
Cl3 Cl 0.83881(12) 0.35036(15) -0.12719(10) 0.0379(4) Uani 1 1 d .
Cl4 Cl 0.66658(12) 1.32502(16) 0.12433(10) 0.0369(4) Uani 1 1 d .
C1 C 0.9232(5) 0.2435(6) -0.2892(4) 0.0266(12) Uani 1 1 d .
C2 C 0.9189(5) 0.2333(6) -0.1812(4) 0.0279(12) Uani 1 1 d .
C3 C 0.9750(5) 0.1267(6) -0.1186(4) 0.0311(13) Uani 1 1 d .
H3C H 0.9702 0.1181 -0.0455 0.037 Uiso 1 1 calc R
C4 C 1.0390(5) 0.0306(6) -0.1615(4) 0.0313(13) Uani 1 1 d .
H4 H 1.0782 -0.0424 -0.1174 0.038 Uiso 1 1 calc R
C5 C 1.0453(5) 0.0419(6) -0.2683(4) 0.0298(13) Uani 1 1 d .
H5 H 1.0905 -0.0221 -0.2970 0.036 Uiso 1 1 calc R
C6 C 0.9848(5) 0.1481(6) -0.3337(4) 0.0244(12) Uani 1 1 d .
C7 C 0.9893(4) 0.1582(5) -0.4503(4) 0.0195(10) Uani 1 1 d .
C8 C 1.0936(5) 0.2318(5) -0.4753(4) 0.0220(11) Uani 1 1 d .
C9 C 1.0006(4) 0.1820(5) -0.6570(4) 0.0202(10) Uani 1 1 d .
C11 C 0.5843(5) 1.4434(6) 0.2840(4) 0.0229(11) Uani 1 1 d .
C12 C 0.5976(4) 1.4540(6) 0.1765(4) 0.0259(12) Uani 1 1 d .
C13 C 0.5534(5) 1.5634(7) 0.1158(4) 0.0328(14) Uani 1 1 d .
H13 H 0.5627 1.5706 0.0441 0.039 Uiso 1 1 calc R
C14 C 0.4952(5) 1.6645(6) 0.1564(4) 0.0316(13) Uani 1 1 d .
H14 H 0.4651 1.7403 0.1127 0.038 Uiso 1 1 calc R
C15 C 0.4806(5) 1.6552(6) 0.2620(4) 0.0259(11) Uani 1 1 d .
H15 H 0.4397 1.7238 0.2899 0.031 Uiso 1 1 calc R
C16 C 0.5269(4) 1.5442(5) 0.3254(4) 0.0210(11) Uani 1 1 d .
C17 C 0.5115(5) 1.5312(5) 0.4367(4) 0.0211(11) Uani 1 1 d .
C18 C 0.3997(4) 1.4632(5) 0.4553(4) 0.0183(11) Uani 1 1 d .
C19 C 0.4863(5) 1.5016(5) 0.6396(4) 0.0189(10) Uani 1 1 d .
C20 C 0.7289(5) 0.7023(5) -0.1257(4) 0.0215(11) Uani 1 1 d .
C22 C 0.7740(4) 0.8253(5) -0.0582(4) 0.0217(11) Uani 1 1 d .
H22 H 0.8718 0.8251 -0.0311 0.026 Uiso 1 1 calc R
C24 C 0.7235(4) 0.8338(5) 0.0410(4) 0.0225(11) Uani 1 1 d .
H24A H 0.7515 0.7544 0.0869 0.027 Uiso 1 1 calc R
H24B H 0.6267 0.8342 0.0147 0.027 Uiso 1 1 calc R
C23 C 0.7705(5) 0.9547(5) 0.1129(4) 0.0220(11) Uani 1 1 d .
N5 N 1.1864(4) 0.2863(4) -0.3966(3) 0.0233(10) Uani 1 1 d .
HN5A H 1.2494 0.3298 -0.4123 0.028 Uiso 1 1 calc R
HN5B H 1.1862 0.2797 -0.3277 0.028 Uiso 1 1 calc R
N3 N 0.9969(4) 0.1890(5) -0.7614(3) 0.0230(9) Uani 1 1 d .
HN3A H 1.0570 0.2338 -0.7802 0.028 Uiso 1 1 calc R
HN3B H 0.9343 0.1488 -0.8123 0.028 Uiso 1 1 calc R
N4 N 1.0960(4) 0.2432(5) -0.5796(3) 0.0203(9) Uani 1 1 d .
N2 N 0.9066(4) 0.1118(5) -0.6314(3) 0.0211(9) Uani 1 1 d .
HN2 H 0.8472 0.0715 -0.6849 0.025 Uiso 1 1 calc R
N1 N 0.8998(4) 0.1006(5) -0.5267(3) 0.0247(10) Uani 1 1 d .
N15 N 0.3058(4) 1.4176(5) 0.3705(3) 0.0274(10) Uani 1 1 d .
H15A H 0.2382 1.3772 0.3812 0.033 Uiso 1 1 calc R
H15B H 0.3108 1.4276 0.3032 0.033 Uiso 1 1 calc R
N13 N 0.4845(4) 1.4901(4) 0.7423(3) 0.0208(9) Uani 1 1 d .
H13A H 0.4208 1.4469 0.7570 0.025 Uiso 1 1 calc R
H13B H 0.5471 1.5258 0.7963 0.025 Uiso 1 1 calc R
N14 N 0.3921(4) 1.4481(4) 0.5568(3) 0.0195(9) Uani 1 1 d .
N12 N 0.5883(4) 1.5672(5) 0.6210(3) 0.0204(9) Uani 1 1 d .
HN12 H 0.6482 1.6012 0.6779 0.024 Uiso 1 1 calc R
N11 N 0.6020(4) 1.5825(5) 0.5197(3) 0.0224(9) Uani 1 1 d .
O1 O 0.7515(3) 0.7011(4) -0.2185(2) 0.0224(8) Uani 1 1 d .
O2 O 0.6718(4) 0.6153(4) -0.0909(3) 0.0308(9) Uani 1 1 d .
O3 O 0.7322(3) 0.9355(3) -0.1300(2) 0.0255(7) Uani 1 1 d .
H3 H 0.7303 1.0026 -0.0923 0.031 Uiso 1 1 calc R
O4 O 0.8114(3) 1.0529(4) 0.0736(3) 0.0291(9) Uani 1 1 d .
O5 O 0.7634(3) 0.9475(4) 0.2110(3) 0.0240(8) Uani 1 1 d .

loop_
_atom_site_aniso_label
_atom_site_aniso_U_11
_atom_site_aniso_U_22
_atom_site_aniso_U_33
_atom_site_aniso_U_23
_atom_site_aniso_U_13
_atom_site_aniso_U_12
Cl1 0.0346(7) 0.0348(8) 0.0277(6) -0.0012(6) 0.0099(5) 0.0074(6)
Cl2 0.0341(7) 0.0313(8) 0.0287(6) -0.0003(6) 0.0096(5) 0.0067(6)
Cl3 0.0357(7) 0.0513(10) 0.0304(6) -0.0105(7) 0.0157(5) 0.0038(6)
Cl4 0.0325(7) 0.0500(10) 0.0325(6) -0.0145(7) 0.0162(5) -0.0017(6)
C1 0.022(2) 0.029(3) 0.028(3) -0.001(3) 0.006(2) -0.009(2)
C2 0.024(3) 0.035(3) 0.028(3) -0.001(3) 0.013(2) -0.005(2)
C3 0.031(3) 0.038(3) 0.024(2) -0.005(3) 0.009(2) -0.009(2)
C4 0.032(3) 0.030(3) 0.030(3) 0.006(3) 0.006(2) -0.001(2)
C5 0.031(3) 0.030(3) 0.026(3) 0.003(3) 0.006(2) -0.010(2)
C6 0.024(2) 0.027(3) 0.026(3) -0.010(3) 0.012(2) -0.012(2)
C7 0.023(2) 0.023(3) 0.015(2) -0.003(2) 0.0079(19) -0.002(2)
C8 0.020(2) 0.019(3) 0.028(3) 0.000(2) 0.009(2) 0.001(2)
C9 0.014(2) 0.019(3) 0.027(2) -0.003(2) 0.0065(19) 0.0025(19)
C11 0.021(2) 0.025(3) 0.022(2) 0.000(3) 0.006(2) -0.003(2)
C12 0.016(2) 0.040(3) 0.023(2) -0.006(3) 0.0081(19) -0.006(2)
C13 0.035(3) 0.043(4) 0.023(3) -0.006(3) 0.014(2) -0.014(3)
C14 0.039(3) 0.033(3) 0.023(2) 0.005(3) 0.011(2) -0.007(3)
C15 0.033(3) 0.021(3) 0.024(2) -0.002(2) 0.010(2) -0.008(2)
C16 0.019(2) 0.022(3) 0.023(2) -0.005(2) 0.0083(19) -0.007(2)
C17 0.019(2) 0.024(3) 0.023(2) -0.005(2) 0.0089(19) -0.005(2)
C18 0.018(2) 0.021(3) 0.017(2) -0.005(2) 0.0068(18) -0.001(2)
C19 0.021(2) 0.017(3) 0.019(2) 0.001(2) 0.0068(19) 0.002(2)
C20 0.016(2) 0.030(3) 0.020(2) -0.008(2) 0.0062(19) 0.000(2)
C22 0.021(2) 0.026(3) 0.022(2) 0.004(2) 0.0129(19) 0.000(2)
C24 0.026(2) 0.018(3) 0.024(2) -0.008(2) 0.0077(19) -0.007(2)
C23 0.017(2) 0.025(3) 0.022(2) -0.003(2) 0.0016(19) 0.002(2)
N5 0.023(2) 0.033(3) 0.0146(17) -0.0031(19) 0.0073(16) -0.0088(18)
N3 0.022(2) 0.029(3) 0.0196(19) -0.003(2) 0.0080(16) -0.0060(19)
N4 0.0169(19) 0.029(2) 0.0153(18) -0.0015(19) 0.0058(15) -0.0029(18)
N2 0.021(2) 0.028(3) 0.0155(18) -0.004(2) 0.0068(16) -0.0068(19)
N1 0.028(2) 0.030(3) 0.020(2) -0.001(2) 0.0132(18) -0.001(2)
N15 0.022(2) 0.042(3) 0.0203(19) 0.002(2) 0.0086(16) -0.0087(19)
N13 0.022(2) 0.029(2) 0.0126(18) -0.0025(19) 0.0064(16) -0.0076(18)
N14 0.0199(19) 0.020(2) 0.0194(18) -0.0020(19) 0.0074(16) -0.0019(17)
N12 0.021(2) 0.027(3) 0.0151(18) -0.006(2) 0.0081(16) -0.0057(19)
N11 0.022(2) 0.023(2) 0.024(2) -0.005(2) 0.0098(18) -0.0048(19)
O1 0.0239(16) 0.031(2) 0.0159(14) -0.0022(16) 0.0111(13) -0.0047(15)
O2 0.042(2) 0.035(2) 0.0209(17) -0.0042(18) 0.0180(16) -0.0113(18)
O3 0.0359(18) 0.0262(17) 0.0159(15) 0.0016(15) 0.0099(14) -0.0009(15)
O4 0.039(2) 0.028(2) 0.0203(17) -0.0015(17) 0.0092(16) -0.0121(17)
O5 0.0261(17) 0.030(2) 0.0188(15) -0.0041(16) 0.0115(13) -0.0018(15)

loop_
_atom_type_symbol
_atom_type_description
_atom_type_scat_dispersion_real
_atom_type_scat_dispersion_imag
_atom_type_scat_source
C C 0.0181 0.0091 'International Tables Vol C Tables 4.2.6.8 and 6.1.1.4'
H H 0.0000 0.0000 'International Tables Vol C Tables 4.2.6.8 and 6.1.1.4'
N N 0.0311 0.0180 'International Tables Vol C Tables 4.2.6.8 and 6.1.1.4'
O O 0.0492 0.0322 'International Tables Vol C Tables 4.2.6.8 and 6.1.1.4'
Cl Cl 0.3639 0.7018 'International Tables Vol C Tables 4.2.6.8 and 6.1.1.4'

loop_
_geom_angle_atom_site_label_1
_geom_angle_atom_site_label_2
_geom_angle_atom_site_label_3
_geom_angle
C6 C1 C2 120.7(5)
C6 C1 Cl1 119.0(4)
C2 C1 Cl1 120.2(5)
C3 C2 C1 119.5(5)
C3 C2 Cl3 119.9(4)
C1 C2 Cl3 120.6(5)
C2 C3 C4 120.5(5)
C2 C3 H3C 119.7
C4 C3 H3C 119.7
C5 C4 C3 120.0(5)
C5 C4 H4 120.0
C3 C4 H4 120.0
C4 C5 C6 119.7(6)
C4 C5 H5 120.1
C6 C5 H5 120.1
C1 C6 C5 119.4(5)
C1 C6 C7 121.0(5)
C5 C6 C7 119.5(5)
N1 C7 C8 121.1(4)
N1 C7 C6 118.5(4)
C8 C7 C6 120.5(4)
N5 C8 N4 118.9(4)
N5 C8 C7 120.6(4)
N4 C8 C7 120.5(5)
N3 C9 N4 119.9(4)
N3 C9 N2 118.2(4)
N4 C9 N2 121.9(4)
C16 C11 C12 119.8(5)
C16 C11 Cl2 120.0(4)
C12 C11 Cl2 120.2(4)
C13 C12 C11 119.4(5)
C13 C12 Cl4 121.4(4)
C11 C12 Cl4 119.2(5)
C12 C13 C14 121.3(5)
C12 C13 H13 119.4
C14 C13 H13 119.4
C13 C14 C15 120.1(5)
C13 C14 H14 120.0
C15 C14 H14 120.0
C16 C15 C14 119.1(5)
C16 C15 H15 120.4
C14 C15 H15 120.4
C11 C16 C15 120.4(4)
C11 C16 C17 119.4(5)
C15 C16 C17 120.2(5)
N11 C17 C18 120.2(4)
N11 C17 C16 117.7(4)
C18 C17 C16 122.1(4)
N15 C18 N14 119.9(4)
N15 C18 C17 119.7(4)
N14 C18 C17 120.5(4)
N13 C19 N14 120.7(4)
N13 C19 N12 117.9(4)
N14 C19 N12 121.3(4)
O2 C20 O1 125.4(5)
O2 C20 C22 120.0(4)
O1 C20 C22 114.5(4)
O3 C22 C20 107.7(3)
O3 C22 C24 111.3(4)
C20 C22 C24 112.6(4)
O3 C22 H22 108.4
C20 C22 H22 108.4
C24 C22 H22 108.4
C22 C24 C23 114.0(4)
C22 C24 H24A 108.8
C23 C24 H24A 108.8
C22 C24 H24B 108.8
C23 C24 H24B 108.8
H24A C24 H24B 107.6
O4 C23 O5 124.5(5)
O4 C23 C24 119.9(4)
O5 C23 C24 115.6(4)
C8 N5 HN5A 120.0
C8 N5 HN5B 120.0
HN5A N5 HN5B 120.0
C9 N3 HN3A 120.0
C9 N3 HN3B 120.0
HN3A N3 HN3B 120.0
C9 N4 C8 116.5(4)
C9 N2 N1 123.0(4)
C9 N2 HN2 118.5
N1 N2 HN2 118.5
C7 N1 N2 117.0(4)
C18 N15 H15A 120.0
C18 N15 H15B 120.0
H15A N15 H15B 120.0
C19 N13 H13A 120.0
C19 N13 H13B 120.0
H13A N13 H13B 120.0
C18 N14 C19 117.7(4)
N11 N12 C19 123.2(4)
N11 N12 HN12 118.4
C19 N12 HN12 118.4
C17 N11 N12 117.1(4)
C22 O3 H3 109.5

loop_
_geom_bond_atom_site_label_1
_geom_bond_atom_site_label_2
_geom_bond_distance
Cl1 C1 1.729(6)
Cl2 C11 1.732(6)
Cl3 C2 1.731(6)
Cl4 C12 1.737(6)
C1 C6 1.390(8)
C1 C2 1.392(7)
C2 C3 1.374(8)
C3 C4 1.399(8)
C3 H3C 0.9500
C4 C5 1.385(7)
C4 H4 0.9500
C5 C6 1.400(8)
C5 H5 0.9500
C6 C7 1.501(6)
C7 N1 1.283(7)
C7 C8 1.461(6)
C8 N5 1.304(6)
C8 N4 1.340(6)
C9 N3 1.319(6)
C9 N4 1.340(6)
C9 N2 1.355(6)
C11 C16 1.383(7)
C11 C12 1.421(7)
C12 C13 1.357(9)
C13 C14 1.385(8)
C13 H13 0.9500
C14 C15 1.402(7)
C14 H14 0.9500
C15 C16 1.392(8)
C15 H15 0.9500
C16 C17 1.480(6)
C17 N11 1.307(6)
C17 C18 1.465(6)
C18 N15 1.318(6)
C18 N14 1.327(6)
C19 N13 1.318(6)
C19 N14 1.335(6)
C19 N12 1.363(6)
C20 O2 1.235(6)
C20 O1 1.275(5)
C20 C22 1.515(7)
C22 O3 1.431(6)
C22 C24 1.520(5)
C22 H22 1.0000
C24 C23 1.527(7)
C24 H24A 0.9900
C24 H24B 0.9900
C23 O4 1.257(6)
C23 O5 1.275(6)
N5 HN5A 0.8800
N5 HN5B 0.8800
N3 HN3A 0.8800
N3 HN3B 0.8800
N2 N1 1.359(5)
N2 HN2 0.8800
N15 H15A 0.8800
N15 H15B 0.8800
N13 H13A 0.8800
N13 H13B 0.8800
N12 N11 1.350(5)
N12 HN12 0.8800
O3 H3 0.8400

loop_
_geom_hbond_atom_site_label_D
_geom_hbond_atom_site_label_H
_geom_hbond_atom_site_label_A
_geom_hbond_distance_DH
_geom_hbond_distance_HA
_geom_hbond_distance_DA
_geom_hbond_angle_DHA
_geom_hbond_site_symmetry_A
N5 HN5A N14 0.88 2.08 2.956(6) 174.6 1_644
N5 HN5B O5 0.88 2.22 2.792(5) 122.2 2_745
N3 HN3A O1 0.88 2.09 2.790(5) 136.3 2_744
N3 HN3B O4 0.88 1.91 2.786(6) 174.5 1_544
N2 HN2 O5 0.88 1.86 2.707(5) 161.9 1_544
N15 H15A N4 0.88 2.21 3.082(6) 168.6 1_466
N15 H15B O3 0.88 2.11 2.968(5) 164.1 2_655
N13 H13A O5 0.88 2.14 2.928(5) 149.6 2_656
N13 H13B O2 0.88 1.88 2.754(5) 175.0 1_566
N12 HN12 O1 0.88 1.77 2.632(5) 167.8 1_566
O3 H3 O4 0.84 2.09 2.744(5) 134.6 .
